data_7117199
loop_
_publ_author_name
'Zhuxiu Zhang'
'Wen-Yang Gao'
'Lukasz Wojtas'
'Zhenjie Zhang'
'Michael J. Zaworotko'

_publ_section_title
;
 A new family of anionic organic-inorganic hybrid doughnut-like
 nanostructures
;
_journal_name_full Chem.Commun.
_journal_page_first 9223
_journal_paper_doi 10.1039/C5cc02719E
_journal_volume 51
_journal_year 2015
_chemical_formula_moiety 'C32 H12 Br4 O32 V8, 2(Cl), 5.25(C3 H7 N O), 2(C2 H8 N), 7.33(O0.75)'
_chemical_formula_sum 'C51.75 H64.75 Br4 Cl2 N7.25 O42.75 V8'
_chemical_formula_weight 2270.41
_space_group_crystal_system triclinic
_space_group_IT_number 2
_space_group_name_Hall '-P 1'
_space_group_name_H-M_alt 'P -1'
_symmetry_space_group_name_Hall '-P 1'
_symmetry_space_group_name_H-M 'P -1'
_atom_sites_solution_hydrogens mixed
_audit_creation_date 2015-03-07
_audit_creation_method
;
Olex2 1.2
(compiled 2015.01.26 svn.r3150 for OlexSys, GUI svn.r4998)
;
_audit_update_record
;
2015-03-16 deposited with the CCDC.
2015-04-24 downloaded from the CCDC.
;
_cell_angle_alpha 103.8173(18)
_cell_angle_beta 95.3294(16)
_cell_angle_gamma 98.3478(17)
_cell_formula_units_Z 2
_cell_length_a 15.1975(5)
_cell_length_b 19.1532(6)
_cell_length_c 19.3115(6)
_cell_measurement_reflns_used 9763
_cell_measurement_temperature 100(2)
_cell_measurement_theta_max 58.84
_cell_measurement_theta_min 2.38
_cell_volume 5352.9(3)
_computing_cell_refinement 'SAINT v8.34A (Bruker, 2013)'
_computing_data_reduction 'SAINT v8.34A (Bruker, 2013)'
_computing_molecular_graphics 'Olex2 (Dolomanov et al., 2009)'
_computing_publication_material 'Olex2 (Dolomanov et al., 2009)'
_computing_structure_refinement 'XL (Sheldrick, 2008)'
_diffrn_ambient_temperature 100.23
_diffrn_measured_fraction_theta_full 0.985
_diffrn_measured_fraction_theta_max 0.985
_diffrn_measurement_device_type 'Bruker APEX-II CCD'
_diffrn_measurement_method '\f and \w scans'
_diffrn_radiation_type CuK\a
_diffrn_radiation_wavelength 1.54178
_diffrn_reflns_av_R_equivalents 0.0878
_diffrn_reflns_av_unetI/netI 0.0679
_diffrn_reflns_laue_measured_fraction_full 0.985
_diffrn_reflns_laue_measured_fraction_max 0.985
_diffrn_reflns_limit_h_max 16
_diffrn_reflns_limit_h_min -16
_diffrn_reflns_limit_k_max 21
_diffrn_reflns_limit_k_min -21
_diffrn_reflns_limit_l_max 21
_diffrn_reflns_limit_l_min -21
_diffrn_reflns_number 106978
_diffrn_reflns_point_group_measured_fraction_full 0.985
_diffrn_reflns_point_group_measured_fraction_max 0.985
_diffrn_reflns_theta_full 59.105
_diffrn_reflns_theta_max 59.105
_diffrn_reflns_theta_min 2.921
_diffrn_standards_number 0
_exptl_absorpt_coefficient_mu 8.467
_exptl_absorpt_correction_T_max 0.7516
_exptl_absorpt_correction_T_min 0.5544
_exptl_absorpt_correction_type multi-scan
_exptl_absorpt_process_details
;
SADABS-2014/2 (Bruker,2014/2) was used for absorption correction.
wR2(int) was 0.1313 before and 0.0793 after correction.
The Ratio of minimum to maximum transmission is 0.7376.
The \l/2 correction factor is 0.00150.
;
_exptl_crystal_colour 'clear dark green'
_exptl_crystal_colour_lustre clear
_exptl_crystal_colour_modifier dark
_exptl_crystal_colour_primary green
_exptl_crystal_density_diffrn 1.409
_exptl_crystal_description block
_exptl_crystal_F_000 2252
_exptl_crystal_size_max 0.1
_exptl_crystal_size_mid 0.1
_exptl_crystal_size_min 0.08
_refine_diff_density_max 2.510
_refine_diff_density_min -1.628
_refine_diff_density_rms 0.170
_refine_ls_extinction_coef .
_refine_ls_extinction_method none
_refine_ls_goodness_of_fit_ref 1.041
_refine_ls_hydrogen_treatment constr
_refine_ls_matrix_type full
_refine_ls_number_parameters 1073
_refine_ls_number_reflns 15233
_refine_ls_number_restraints 200
_refine_ls_restrained_S_all 1.042
_refine_ls_R_factor_all 0.1491
_refine_ls_R_factor_gt 0.0982
_refine_ls_shift/su_max 0.001
_refine_ls_shift/su_mean 0.000
_refine_ls_structure_factor_coef Fsqd
_refine_ls_weighting_details 'w=1/[\s^2^(Fo^2^)+(0.1539P)^2^+50.5301P] where P=(Fo^2^+2Fc^2^)/3'
_refine_ls_weighting_scheme calc
_refine_ls_wR_factor_gt 0.2603
_refine_ls_wR_factor_ref 0.2992
_reflns_Friedel_coverage 0.000
_reflns_friedel_fraction_full .
_reflns_friedel_fraction_max .
_reflns_number_gt 9961
_reflns_number_total 15233
_reflns_threshold_expression 'I > 2\s(I)'
_cod_data_source_file c5cc02719e2.cif
_cod_data_source_block DMA_hydoughnut-2
_cod_database_code 7117199
_shelx_space_group_comment
;
The symmetry employed for this shelxl refinement is uniquely defined
by the following loop, which should always be used as a source of
symmetry information in preference to the above space-group names.
They are only intended as comments.
;
_shelx_estimated_absorpt_t_max 0.551
_shelx_estimated_absorpt_t_min 0.485
_olex2_refinement_description
;
1. Others
 Fixed Sof: C40(0.75) H40A(0.75) H40B(0.75) H40C(0.75) H3AA(0.75) H3AB(0.75)
 H3BC(0.25) H3BD(0.25) H5BC(0.5) H5BD(0.5) H5AA(0.5) H5AB(0.5) N6(0.75)
 C45(0.75) H45A(0.75) H45B(0.75) H45C(0.75) C46(0.75) H46A(0.75) H46B(0.75)
 H46C(0.75) C47(0.75) H47(0.75) O36(0.75) O37(0.5) N7(0.5) C48(0.5) H48A(0.5)
 H48B(0.5) H48C(0.5) O38(0.5) C49(0.5) H49A(0.5) H49B(0.5) H49C(0.5) C50(0.5)
 H50A(0.5) H50B(0.5) H50C(0.5) N8(0.5) O39(0.5) C51(0.5) H51A(0.5) H51B(0.5)
 H51C(0.5) C52(0.5) H52(0.5) C53(0.5) H53A(0.5) H53B(0.5) H53C(0.5) C54(0.5)
 H54A(0.5) H54B(0.5) H54C(0.5) O40(0.25) O41(0.25) O42(0.25) O43(0.25)
 O44(0.25) O45(0.25) O46(0.25) O47(0.25) O48(0.25) O49(0.25) O50(0.25)
 O51(0.25) O52(0.25) O53(0.25) O54(0.125) C55(0.25) H55A(0.25) H55B(0.25)
 H55C(0.25) O55(0.25) O56(0.125) O57(0.25) O58(0.25) C56(0.5) H56(0.5) N9(0.5)
 O59(0.5) C57(0.5) H57A(0.5) H57B(0.5) H57C(0.5) C58(0.5) H58(0.5) C59(0.5)
 H59A(0.5) H59B(0.5) H59C(0.5) O61(0.25) O60(0.25)
 Fixed Uiso: H2(0.045) H7(0.062) H10(0.051) H14(0.061) H16(0.047) H18(0.066)
 H20(0.071) H22(0.043) H23(0.052) H24(0.044) H25(0.071) H29(0.046) H33A(0.226)
 H33B(0.226) H33C(0.226) H34A(0.271) H34B(0.271) H34C(0.271) H35(0.222)
 H36A(0.294) H36B(0.294) H36C(0.294) H37A(0.282) H37B(0.282) H37C(0.282)
 H38(0.163) H39A(0.158) H39B(0.158) H39C(0.158) H40A(0.365) H40B(0.365)
 H40C(0.365) H3AA(0.312) H3AB(0.312) H3BC(0.312) H3BD(0.312) H41A(0.301)
 H41B(0.301) H41C(0.301) H42(0.242) H43A(0.384) H43B(0.384) H43C(0.384)
 H44A(0.166) H44B(0.166) H44C(0.166) H5BC(0.281) H5BD(0.281) H5AA(0.281)
 H5AB(0.281) H45A(0.216) H45B(0.216) H45C(0.216) H46A(0.244) H46B(0.244)
 H46C(0.244) H47(0.248) H48A(0.25) H48B(0.25) H48C(0.25) H49A(0.286)
 H49B(0.286) H49C(0.286) H50A(0.167) H50B(0.167) H50C(0.167) H51A(0.39)
 H51B(0.39) H51C(0.39) H52(0.322) H53A(0.151) H53B(0.151) H53C(0.151)
 H54A(0.236) H54B(0.236) H54C(0.236) H55A(0.259) H55B(0.259) H55C(0.259)
 H56(0.086) H57A(0.281) H57B(0.281) H57C(0.281) H58(0.28) H59A(0.44) H59B(0.44)
 H59C(0.44)
 Fixed X: H2(0.9185) H7(0.5826) H10(0.8102) H14(0.5862) H16(0.424) H18(0.6924)
 H20(0.9412) H22(0.7518) H23(0.6836) H24(0.4143) H25(0.8356) H29(0.7598)
 H33A(0.6704) H33B(0.5658) H33C(0.6061) H34A(0.6677) H34B(0.6335) H34C(0.713)
 H35(0.5098) H36A(0.4851) H36B(0.5322) H36C(0.4723) H37A(0.3142) H37B(0.2651)
 H37C(0.3103) H38(0.4688) H39A(0.274) H39B(0.3115) H39C(0.2089) H40A(0.1831)
 H40B(0.183) H40C(0.1133) H3AA(0.2083) H3AB(0.2857) H3BC(0.2707) H3BD(0.1773)
 H41A(1.0712) H41B(1.1645) H41C(1.0959) H42(0.9933) H43A(1.0844) H43B(1.0377)
 H43C(1.142) H44A(0.7639) H44B(0.688) H44C(0.7859) H5BC(0.7838) H5BD(0.7362)
 H5AA(0.8409) H5AB(0.7697) H45A(0.8537) H45B(0.9257) H45C(0.9503) H46A(0.9055)
 H46B(0.9959) H46C(0.9023) H47(1.0004) H48A(0.2474) H48B(0.2446) H48C(0.2302)
 H49A(0.9157) H49B(0.8715) H49C(0.8662) H50A(0.3902) H50B(0.397) H50C(0.3998)
 H51A(0.2073) H51B(0.1736) H51C(0.2653) H52(0.2689) H53A(0.4138) H53B(0.4165)
 H53C(0.4838) H54A(0.6881) H54B(0.7019) H54C(0.7752) H55A(0.2849) H55B(0.2464)
 H55C(0.1789) O56(0.5) H56(0.4451) H57A(0.1936) H57B(0.0951) H57C(0.1548)
 H58(0.2008) H59A(-0.0145) H59B(-0.0272) H59C(0.0016)
 Fixed Y: H2(0.5065) H7(0.2355) H10(0.2926) H14(0.385) H16(0.5354) H18(0.6003)
 H20(0.6802) H22(0.4278) H23(0.1972) H24(0.1447) H25(0.7169) H29(0.8153)
 H33A(0.5709) H33B(0.5401) H33C(0.5545) H34A(0.7368) H34B(0.7436) H34C(0.6993)
 H35(0.7204) H36A(0.1021) H36B(0.0329) H36C(0.0352) H37A(-0.0475) H37B(-0.008)
 H37C(0.0377) H38(0.0198) H39A(0.524) H39B(0.6099) H39C(0.5802) H40A(0.5113)
 H40B(0.4685) H40C(0.5228) H3AA(0.616) H3AB(0.5832) H3BC(0.5516) H3BD(0.5507)
 H41A(0.7886) H41B(0.8432) H41C(0.8577) H42(0.9296) H43A(0.824) H43B(0.8927)
 H43C(0.9048) H44A(0.9367) H44B(0.9602) H44C(0.9588) H5BC(1.073) H5BD(1.0579)
 H5AA(1.0587) H5AB(1.0502) H45A(0.3216) H45B(0.3291) H45C(0.2999) H46A(0.3849)
 H46B(0.444) H46C(0.4667) H47(0.4515) H48A(-0.1519) H48B(-0.2189) H48C(-0.2338)
 H49A(1.0617) H49B(1.1191) H49C(1.0372) H50A(0.0524) H50B(0.1306) H50C(0.0595)
 H51A(-0.0323) H51B(0.0341) H51C(0.0094) H52(0.1) H53A(-0.1684) H53B(-0.1013)
 H53C(-0.158) H54A(1.0637) H54B(1.1222) H54C(1.1263) H55A(0.6841) H55B(0.6458)
 H55C(0.661) O56(0) H56(-0.2345) H57A(0.0872) H57B(0.0837) H57C(0.0247)
 H58(0.0288) H59A(-0.0135) H59B(-0.0066) H59C(-0.0786)
 Fixed Z: H2(0.4342) H7(0.6333) H10(0.3702) H14(0.7849) H16(0.8357)
 H18(0.8475) H20(0.5967) H22(0.2462) H23(0.4428) H24(0.4467) H25(0.7844)
 H29(0.6301) H33A(1.012) H33B(0.9867) H33C(1.0694) H34A(1.1021) H34B(1.0234)
 H34C(1.0344) H35(1.0633) H36A(0.681) H36B(0.6534) H36C(0.7175) H37A(0.6659)
 H37B(0.6131) H37C(0.6922) H38(0.5514) H39A(0.8858) H39B(0.9092) H39C(0.875)
 H40A(1.0387) H40B(0.9566) H40C(0.9768) H3AA(0.99) H3AB(1.0079) H3BC(0.9991)
 H3BD(0.9717) H41A(0.5416) H41B(0.5706) H41C(0.5096) H42(0.5434) H43A(0.6786)
 H43B(0.7092) H43C(0.7) H44A(0.5804) H44B(0.6288) H44C(0.6663) H5BC(0.6702)
 H5BD(0.5974) H5AA(0.6389) H5AB(0.5787) H45A(0.7602) H45B(0.8287) H45C(0.7493)
 H46A(0.6727) H46B(0.696) H46C(0.716) H47(0.8798) H48A(0.1647) H48B(0.0963)
 H48C(0.1729) H49A(0.6305) H49B(0.5967) H49C(0.5495) H50A(-0.0664) H50B(-
 0.0836) H50C(-0.1463) H51A(-0.1197) H51B(-0.0678) H51C(-0.0438) H52(-0.2041)
 H53A(0.084) H53B(0.1524) H53C(0.1545) H54A(0.692) H54B(0.6452) H54C(0.7118)
 H55A(1.0168) H55B(1.0755) H55C(1.0143) O56(0) H56(0.2177) H57A(0.111)
 H57B(0.0716) H57C(0.0391) H58(0.2013) H59A(0.0596) H59B(0.1422) H59C(0.0954)
;
_shelx_shelxl_version_number 2014/7
_olex2_submission_special_instructions 'No special instructions were received'

loop_
_space_group_symop_operation_xyz
'x, y, z'
'-x, -y, -z'

loop_
_atom_site_label
_atom_site_type_symbol
_atom_site_fract_x
_atom_site_fract_y
_atom_site_fract_z
_atom_site_U_iso_or_equiv
_atom_site_adp_type
_atom_site_occupancy
_atom_site_site_symmetry_order
_atom_site_calc_flag
_atom_site_refinement_flags_posn
_atom_site_refinement_flags_adp
_atom_site_refinement_flags_occupancy
_atom_site_disorder_assembly
_atom_site_disorder_group
Br1 Br 0.92800(9) 0.38089(7) 0.49445(7) 0.0556(4) Uani 1 1 d . . . . .
V1 V 0.91616(12) 0.71527(10) 0.38298(9) 0.0377(5) Uani 1 1 d . . . . .
V2 V 0.20988(12) 0.35418(11) 0.77161(9) 0.0370(5) Uani 1 1 d . . . . .
V3 V 0.20558(13) 0.15739(10) 0.57795(10) 0.0408(5) Uani 1 1 d . . . . .
V4 V 0.33721(13) 0.23144(10) 0.72931(9) 0.0399(5) Uani 1 1 d . . . . .
V5 V 0.58126(14) 0.23410(11) 0.10969(9) 0.0444(5) Uani 1 1 d . . . . .
V6 V 0.40438(15) 0.08563(10) 0.21640(10) 0.0471(5) Uani 1 1 d . . . . .
Br2 Br 0.76359(11) 0.25774(12) 0.59069(8) 0.0890(6) Uani 1 1 d . . . . .
V7 V 0.36595(15) 0.18507(11) 0.10547(9) 0.0481(6) Uani 1 1 d . . . . .
V8 V 0.61957(15) 0.13156(10) 0.21736(10) 0.0477(6) Uani 1 1 d . . . . .
Br3 Br 0.96380(15) 0.62892(13) 0.72745(10) 0.1139(8) Uani 1 1 d . . . A 1
Cl1 Cl 0.27397(17) 0.31108(13) 0.63483(12) 0.0363(6) Uani 1 1 d . . . . .
Br4 Br 0.76584(12) 0.46791(11) 0.80431(17) 0.1309(10) Uani 1 1 d . . . . .
Cl2 Cl 0.49367(19) 0.23011(14) 0.23228(12) 0.0405(6) Uani 1 1 d . . . . .
O1 O 0.3377(5) 0.4119(4) 0.7940(3) 0.0371(17) Uani 1 1 d . . . . .
O2 O 0.8030(5) 0.5586(4) 0.2690(3) 0.0362(17) Uani 1 1 d . . . . .
O3 O 0.4670(5) 0.6696(4) 0.8721(3) 0.0412(18) Uani 1 1 d . . . . .
O4 O 0.8881(5) 0.6054(4) 0.3764(3) 0.0377(17) Uani 1 1 d . . . . .
O5 O 1.0225(5) 0.7248(4) 0.3964(4) 0.0457(19) Uani 1 1 d . . . . .
O6 O 0.4267(5) 0.3271(4) 0.7644(3) 0.0364(17) Uani 1 1 d . . . . .
O7 O 0.8928(5) 0.7179(4) 0.4862(4) 0.0405(18) Uani 1 1 d . . . . .
O8 O 0.8098(5) 0.8073(4) 0.5133(3) 0.0393(18) Uani 1 1 d . . . . .
C1 C 0.8446(7) 0.5547(6) 0.3274(5) 0.030(2) Uani 1 1 d . . . . .
O9 O 0.4235(5) 0.2165(4) 0.6546(3) 0.0387(17) Uani 1 1 d . . . . .
O10 O 0.6164(5) 0.7042(4) 0.8757(3) 0.0429(18) Uani 1 1 d . . . . .
O11 O 0.4542(5) 0.1164(4) 0.3232(4) 0.0423(18) Uani 1 1 d . . . . .
O12 O 0.6745(5) 0.3013(4) 0.1908(3) 0.0410(18) Uani 1 1 d . . . . .
O13 O 0.3320(5) 0.1644(4) 0.5497(4) 0.0401(18) Uani 1 1 d . . . . .
O14 O 0.7154(5) 0.7867(4) 0.8176(4) 0.0433(18) Uani 1 1 d . . . . .
C2 C 0.8800(7) 0.4673(6) 0.4003(5) 0.038(3) Uani 1 1 d . . . . .
H2 H 0.9185 0.5065 0.4342 0.045 Uiso 1 1 calc R . . . .
O15 O 0.7023(5) 0.2280(4) 0.2641(4) 0.0452(19) Uani 1 1 d . . . . .
O16 O 0.6867(5) 0.8544(4) 0.7397(4) 0.0433(18) Uani 1 1 d . . . . .
C3 C 0.4127(7) 0.3919(6) 0.7872(5) 0.032(2) Uani 1 1 d . . . . .
O17 O 0.5146(6) 0.0679(4) 0.1968(4) 0.053(2) Uani 1 1 d . . . . .
O18 O 0.1770(5) 0.3833(5) 0.8479(4) 0.051(2) Uani 1 1 d . . . . .
O19 O 0.4689(6) 0.1885(4) 0.0666(4) 0.052(2) Uani 1 1 d . . . . .
O20 O 0.6043(6) 0.1468(4) 0.3228(4) 0.0454(19) Uani 1 1 d . . . . .
O21 O 0.3645(6) 0.0999(4) 0.1301(4) 0.052(2) Uani 1 1 d . . . . .
C4 C 0.4077(7) 0.1905(5) 0.5873(6) 0.036(3) Uani 1 1 d . . . . .
O22 O 0.3815(6) 0.1889(4) 0.7814(4) 0.056(2) Uani 1 1 d . . . . .
C5 C 0.8509(7) 0.7574(6) 0.5269(6) 0.037(3) Uani 1 1 d . . . . .
C6 C 0.8348(7) 0.4790(6) 0.3395(5) 0.031(2) Uani 1 1 d . . . . .
O23 O 0.2584(5) 0.2756(4) 0.7815(3) 0.0413(18) Uani 1 1 d . . . . .
O24 O 0.1040(5) 0.1917(4) 0.6003(4) 0.0443(18) Uani 1 1 d . . . . .
O25 O 0.2557(5) 0.1593(4) 0.6674(4) 0.0465(19) Uani 1 1 d . . . . .
C7 C 0.5728(9) 0.2177(6) 0.5824(6) 0.051(3) Uani 1 1 d . . . . .
H7 H 0.5826 0.2355 0.6333 0.062 Uiso 1 1 calc R . . . .
C8 C 0.4922(7) 0.4503(6) 0.8065(5) 0.039(3) Uani 1 1 d . . . . .
C9 C 0.7721(7) 0.3509(6) 0.2995(5) 0.036(3) Uani 1 1 d . . . . .
C10 C 0.8163(7) 0.3399(6) 0.3620(6) 0.043(3) Uani 1 1 d . . . . .
H10 H 0.8102 0.2926 0.3702 0.051 Uiso 1 1 calc R . . . .
O26 O 0.1072(5) 0.3081(4) 0.7150(4) 0.0423(18) Uani 1 1 d . . . . .
C11 C 0.8682(7) 0.3980(6) 0.4108(5) 0.036(3) Uani 1 1 d . . . . .
C12 C 0.5482(8) 0.1660(5) 0.4350(6) 0.041(3) Uani 1 1 d . . . . .
O27 O 0.6336(6) 0.2439(4) 0.0431(4) 0.054(2) Uani 1 1 d . . . . .
C13 C 0.7866(8) 0.7716(6) 0.7141(6) 0.045(3) Uani 1 1 d . . . . .
C14 C 0.5777(8) 0.4343(7) 0.8000(7) 0.051(3) Uani 1 1 d . . . . .
H14 H 0.5862 0.3850 0.7849 0.061 Uiso 1 1 calc R . . . .
O28 O 0.6937(6) 0.0799(4) 0.2143(4) 0.060(2) Uani 1 1 d . . . . .
O29 O 0.6191(6) 0.1563(4) 0.1329(4) 0.050(2) Uani 1 1 d . . . . .
C15 C 0.4865(7) 0.1900(5) 0.5478(5) 0.034(2) Uani 1 1 d . . . . .
C16 C 0.4820(8) 0.5236(6) 0.8300(5) 0.039(3) Uani 1 1 d . . . . .
H16 H 0.4240 0.5354 0.8357 0.047 Uiso 1 1 calc R . . . .
C17 C 0.5342(9) 0.1409(5) 0.3527(6) 0.041(3) Uani 1 1 d . . . . .
C18 C 0.6415(8) 0.5625(7) 0.8376(7) 0.055(3) Uani 1 1 d . . . . .
H18 H 0.6924 0.6003 0.8475 0.066 Uiso 1 1 calc R . . . .
C19 C 0.5559(8) 0.5783(6) 0.8447(5) 0.039(3) Uani 1 1 d . . . . .
O30 O 0.1704(6) 0.0721(4) 0.5422(4) 0.054(2) Uani 1 1 d . . . . .
C20 C 0.9012(9) 0.7028(7) 0.6261(7) 0.059(4) Uani 1 1 d . . . . .
H20 H 0.9412 0.6802 0.5967 0.071 Uiso 1 1 calc R . . . .
C21 C 0.7115(7) 0.2878(6) 0.2462(5) 0.039(3) Uani 1 1 d . . . . .
C22 C 0.7816(7) 0.4202(6) 0.2885(5) 0.036(3) Uani 1 1 d . . . . .
H22 H 0.7518 0.4278 0.2462 0.043 Uiso 1 1 calc R . . . .
C23 C 0.6340(8) 0.1947(6) 0.4692(6) 0.044(3) Uani 1 1 d . . . . .
H23 H 0.6836 0.1972 0.4428 0.052 Uiso 1 1 calc R . . . .
C24 C 0.4728(8) 0.1636(5) 0.4719(5) 0.036(3) Uani 1 1 d . . . . .
H24 H 0.4143 0.1447 0.4467 0.044 Uiso 1 1 calc R . . . .
O31 O 0.3508(6) 0.0061(4) 0.2143(4) 0.060(2) Uani 1 1 d . . . . .
C25 C 0.8388(9) 0.7253(8) 0.7381(7) 0.059(4) Uani 1 1 d . . . . .
H25 H 0.8356 0.7169 0.7844 0.071 Uiso 1 1 calc R . . . .
C26 C 0.8475(8) 0.7476(6) 0.6014(6) 0.042(3) Uani 1 1 d . . . . .
C27 C 0.5461(9) 0.6578(7) 0.8661(5) 0.040(3) Uani 1 1 d . . . . .
C28 C 0.7256(7) 0.8072(6) 0.7615(6) 0.040(3) Uani 1 1 d . . . . .
C29 C 0.7934(7) 0.7827(6) 0.6461(5) 0.038(3) Uani 1 1 d . . . . .
H29 H 0.7598 0.8153 0.6301 0.046 Uiso 1 1 calc R . . . .
C30 C 0.6452(8) 0.2198(7) 0.5438(6) 0.054(3) Uani 1 1 d . . . . .
C31 C 0.8953(10) 0.6919(8) 0.6933(7) 0.066(4) Uani 1 1 d . . . . .
C32 C 0.6501(8) 0.4904(7) 0.8158(8) 0.064(4) Uani 1 1 d . . . . .
O32 O 0.2901(6) 0.1644(5) 0.0368(4) 0.059(2) Uani 1 1 d . . . . .
N1 N 0.5922(15) 0.6458(10) 1.0395(7) 0.116(5) Uani 1 1 d . U . B 1
C33 C 0.6100(19) 0.5718(12) 1.0258(9) 0.151(9) Uani 1 1 d . U . B 1
H33A H 0.6704 0.5709 1.0120 0.226 Uiso 1 1 calc GR . . B 1
H33B H 0.5658 0.5401 0.9867 0.226 Uiso 1 1 calc GR . . B 1
H33C H 0.6061 0.5545 1.0694 0.226 Uiso 1 1 calc GR . . B 1
C34 C 0.657(2) 0.7116(15) 1.0507(11) 0.181(10) Uani 1 1 d . U . B 1
H34A H 0.6677 0.7368 1.1021 0.271 Uiso 1 1 calc GR . . B 1
H34B H 0.6335 0.7436 1.0234 0.271 Uiso 1 1 calc GR . . B 1
H34C H 0.7130 0.6993 1.0344 0.271 Uiso 1 1 calc GR . . B 1
C35 C 0.516(3) 0.671(2) 1.0479(15) 0.185(9) Uani 1 1 d . U . B 1
H35 H 0.5098 0.7204 1.0633 0.222 Uiso 1 1 calc R . . B 1
O33 O 0.444(2) 0.606(2) 1.0285(15) 0.281(14) Uani 1 1 d . U . B 1
N2 N 0.3994(12) 0.0152(7) 0.6232(8) 0.103(5) Uani 1 1 d D U . . .
C36 C 0.4788(16) 0.0489(9) 0.6723(13) 0.196(12) Uani 1 1 d D U . . .
H36A H 0.4851 0.1021 0.6810 0.294 Uiso 1 1 d R . . . .
H36B H 0.5322 0.0329 0.6534 0.294 Uiso 1 1 d R . . . .
H36C H 0.4723 0.0352 0.7175 0.294 Uiso 1 1 d R . . . .
C37 C 0.3154(16) -0.0021(13) 0.6509(15) 0.188(10) Uani 1 1 d D U . . .
H37A H 0.3142 -0.0475 0.6659 0.282 Uiso 1 1 calc GR . . . .
H37B H 0.2651 -0.0080 0.6131 0.282 Uiso 1 1 calc GR . . . .
H37C H 0.3103 0.0377 0.6922 0.282 Uiso 1 1 calc GR . . . .
O34 O 0.3665(19) -0.0232(10) 0.4994(10) 0.242(12) Uani 1 1 d D U . . .
C38 C 0.4085(17) 0.0027(8) 0.5566(9) 0.136(7) Uani 1 1 d D U . . .
H38 H 0.4688 0.0198 0.5514 0.163 Uiso 1 1 calc R . . . .
C39 C 0.2592(13) 0.5722(10) 0.9061(10) 0.105(6) Uiso 1 1 d D U . . .
H39A H 0.2740 0.5240 0.8858 0.158 Uiso 1 1 calc GR . . . .
H39B H 0.3115 0.6099 0.9092 0.158 Uiso 1 1 calc GR . . . .
H39C H 0.2089 0.5802 0.8750 0.158 Uiso 1 1 calc GR . . . .
C40 C 0.174(3) 0.514(2) 0.989(2) 0.24(2) Uiso 0.75 1 d D . . C 1
H40A H 0.1831 0.5113 1.0387 0.365 Uiso 0.75 1 d R . . C 1
H40B H 0.1830 0.4685 0.9566 0.365 Uiso 0.75 1 d R . . C 1
H40C H 0.1133 0.5228 0.9768 0.365 Uiso 0.75 1 d R . . C 1
N3 N 0.234(2) 0.5757(17) 0.9770(14) 0.260(14) Uiso 1 1 d D U . . .
H3AA H 0.2083 0.6160 0.9900 0.312 Uiso 0.75 1 calc R . . C 1
H3AB H 0.2857 0.5832 1.0079 0.312 Uiso 0.75 1 calc R . . C 1
H3BC H 0.2707 0.5516 0.9991 0.312 Uiso 0.25 1 calc R . . C 2
H3BD H 0.1773 0.5507 0.9717 0.312 Uiso 0.25 1 calc R . . C 2
N4 N 1.0600(12) 0.8820(9) 0.6064(11) 0.146(6) Uani 1 1 d D U . . .
C41 C 1.1010(17) 0.8396(13) 0.5530(14) 0.200(12) Uani 1 1 d D U . . .
H41A H 1.0712 0.7886 0.5416 0.301 Uiso 1 1 calc GR . . . .
H41B H 1.1645 0.8432 0.5706 0.301 Uiso 1 1 calc GR . . . .
H41C H 1.0959 0.8577 0.5096 0.301 Uiso 1 1 calc DGR . . . .
C42 C 1.0046(18) 0.9245(13) 0.5910(16) 0.201(11) Uani 1 1 d D U . . .
H42 H 0.9933 0.9296 0.5434 0.242 Uiso 1 1 calc R . . . .
O35 O 0.966(2) 0.9588(18) 0.642(2) 0.38(2) Uani 1 1 d D U . . .
C43 C 1.083(3) 0.8752(19) 0.6796(14) 0.256(16) Uani 1 1 d D U . . .
H43A H 1.0844 0.8240 0.6786 0.384 Uiso 1 1 d R . . . .
H43B H 1.0377 0.8927 0.7092 0.384 Uiso 1 1 d R . . . .
H43C H 1.1420 0.9048 0.7000 0.384 Uiso 1 1 d R . . . .
C44 C 0.7523(13) 0.9689(10) 0.6250(11) 0.111(6) Uiso 1 1 d D U . . .
H44A H 0.7639 0.9367 0.5804 0.166 Uiso 1 1 calc GR . . . .
H44B H 0.6880 0.9602 0.6288 0.166 Uiso 1 1 calc GR . . . .
H44C H 0.7859 0.9588 0.6663 0.166 Uiso 1 1 calc GR . . . .
N5 N 0.7808(19) 1.0454(13) 0.6243(16) 0.234(12) Uiso 1 1 d D U . . .
H5BC H 0.7838 1.0730 0.6702 0.281 Uiso 0.5 1 calc R . . D 2
H5BD H 0.7362 1.0579 0.5974 0.281 Uiso 0.5 1 calc R . . D 2
H5AA H 0.8409 1.0587 0.6389 0.281 Uiso 0.5 1 calc R . . E 1
H5AB H 0.7697 1.0502 0.5787 0.281 Uiso 0.5 1 calc R . . E 1
N6 N 0.9520(16) 0.4070(15) 0.7777(16) 0.176(11) Uani 0.75 1 d D U . . .
C45 C 0.9177(19) 0.3336(15) 0.7791(15) 0.144(10) Uani 0.75 1 d D U . . .
H45A H 0.8537 0.3216 0.7602 0.216 Uiso 0.75 1 calc GR . . . .
H45B H 0.9257 0.3291 0.8287 0.216 Uiso 0.75 1 calc GR . . . .
H45C H 0.9503 0.2999 0.7493 0.216 Uiso 0.75 1 calc GR . . . .
C46 C 0.9378(19) 0.4273(16) 0.7101(17) 0.163(11) Uani 0.75 1 d D U . . .
H46A H 0.9055 0.3849 0.6727 0.244 Uiso 0.75 1 calc GR . . . .
H46B H 0.9959 0.4440 0.6960 0.244 Uiso 0.75 1 calc GR . . . .
H46C H 0.9023 0.4667 0.7160 0.244 Uiso 0.75 1 calc GR . . . .
C47 C 0.995(2) 0.4581(18) 0.8325(18) 0.207(14) Uani 0.75 1 d D U . . .
H47 H 1.0004 0.4515 0.8798 0.248 Uiso 0.75 1 calc R . . . .
O36 O 1.028(2) 0.5176(17) 0.8190(17) 0.223(13) Uani 0.75 1 d D U . . .
O37 O 0.338(2) -0.2720(16) 0.2314(16) 0.138(10) Uiso 0.5 1 d D U . . .
N7 N 0.3589(16) -0.1965(14) 0.1651(15) 0.100(9) Uiso 0.5 1 d D U . . .
C48 C 0.2623(18) -0.201(3) 0.148(3) 0.17(2) Uiso 0.5 1 d D U . . .
H48A H 0.2474 -0.1519 0.1647 0.250 Uiso 0.5 1 d R . . . .
H48B H 0.2446 -0.2189 0.0963 0.250 Uiso 0.5 1 d R . . . .
H48C H 0.2302 -0.2338 0.1729 0.250 Uiso 0.5 1 d R . . . .
O38 O 0.097(2) 0.1505(17) 0.7506(16) 0.126(10) Uiso 0.5 1 d . . . F 2
C49 C 0.866(3) 1.068(3) 0.598(3) 0.19(2) Uiso 0.5 1 d D U . G 2
H49A H 0.9157 1.0617 0.6305 0.286 Uiso 0.5 1 d R . . G 2
H49B H 0.8715 1.1191 0.5967 0.286 Uiso 0.5 1 d DR . . G 2
H49C H 0.8662 1.0372 0.5495 0.286 Uiso 0.5 1 d R . . G 2
C50 C 0.374(2) 0.078(2) -0.102(2) 0.112(12) Uiso 0.5 1 d D U . H 1
H50A H 0.3902 0.0524 -0.0664 0.167 Uiso 0.5 1 calc GR . . H 1
H50B H 0.3970 0.1306 -0.0836 0.167 Uiso 0.5 1 calc GR . . H 1
H50C H 0.3998 0.0595 -0.1463 0.167 Uiso 0.5 1 calc GR . . H 1
N8 N 0.276(2) 0.0666(18) -0.1190(18) 0.182(17) Uiso 0.5 1 d D U . H 1
O39 O 0.158(4) 0.096(3) -0.181(3) 0.28(3) Uiso 0.5 1 d D U . H 1
C51 C 0.226(3) 0.015(3) -0.085(4) 0.26(3) Uiso 0.5 1 d D U . H 1
H51A H 0.2073 -0.0323 -0.1197 0.390 Uiso 0.5 1 calc GR . . H 1
H51B H 0.1736 0.0341 -0.0678 0.390 Uiso 0.5 1 calc GR . . H 1
H51C H 0.2653 0.0094 -0.0438 0.390 Uiso 0.5 1 calc GR . . H 1
C52 C 0.233(4) 0.088(4) -0.170(4) 0.27(4) Uiso 0.5 1 d D . . H 1
H52 H 0.2689 0.1000 -0.2041 0.322 Uiso 0.5 1 calc R . . H 1
C53 C 0.423(2) -0.1526(18) 0.1367(19) 0.101(11) Uiso 0.5 1 d D U . . .
H53A H 0.4138 -0.1684 0.0840 0.151 Uiso 0.5 1 d R . . . .
H53B H 0.4165 -0.1013 0.1524 0.151 Uiso 0.5 1 d R . . . .
H53C H 0.4838 -0.1580 0.1545 0.151 Uiso 0.5 1 d R . . . .
C54 C 0.732(3) 1.093(2) 0.672(3) 0.157(19) Uiso 0.5 1 d D . . G 1
H54A H 0.6881 1.0637 0.6920 0.236 Uiso 0.5 1 calc GR . . G 1
H54B H 0.7019 1.1222 0.6452 0.236 Uiso 0.5 1 calc GR . . G 1
H54C H 0.7752 1.1263 0.7118 0.236 Uiso 0.5 1 calc GR . . G 1
O40 O 0.739(2) 0.567(2) 0.4989(19) 0.066(10) Uiso 0.25 1 d . . . . .
O41 O 0.430(3) 0.320(2) 0.422(2) 0.087(12) Uiso 0.25 1 d . . . . .
O42 O 0.624(3) 0.470(2) 0.551(2) 0.080(11) Uiso 0.25 1 d . . . . .
O43 O 0.584(3) 0.438(3) 0.337(3) 0.093(13) Uiso 0.25 1 d . . . . .
O44 O 0.734(4) 0.515(3) 0.526(4) 0.13(2) Uiso 0.25 1 d . . . . .
O45 O 0.595(4) 0.354(3) 0.413(3) 0.123(18) Uiso 0.25 1 d . . . . .
O46 O 0.527(5) 0.399(3) 0.406(4) 0.13(2) Uiso 0.25 1 d . . . . .
O47 O 0.412(4) 0.395(3) 0.336(3) 0.114(16) Uiso 0.25 1 d . . . . .
O48 O 0.445(5) 0.385(3) 0.399(4) 0.14(2) Uiso 0.25 1 d . . . . .
O49 O 0.629(4) 0.433(3) 0.430(3) 0.14(2) Uiso 0.25 1 d . . . . .
O50 O 0.773(4) 0.507(3) 0.579(4) 0.14(2) Uiso 0.25 1 d . . . . .
O51 O 0.609(6) 0.410(4) 0.608(4) 0.18(3) Uiso 0.25 1 d . . . . .
O52 O 0.510(6) 0.414(4) 0.595(4) 0.18(3) Uiso 0.25 1 d . . . . .
O53 O 0.470(11) 0.590(9) 0.640(9) 0.30(7) Uiso 0.25 1 d . . . . .
O54 O 0.484(5) 0.523(4) 0.642(4) 0.07(2) Uiso 0.125 1 d . . . . .
C55 C 0.238(8) 0.648(3) 1.025(3) 0.17(4) Uiso 0.25 1 d D . . C 2
H55A H 0.2849 0.6841 1.0168 0.259 Uiso 0.25 1 d R . . C 2
H55B H 0.2464 0.6458 1.0755 0.259 Uiso 0.25 1 d R . . C 2
H55C H 0.1789 0.6610 1.0143 0.259 Uiso 0.25 1 d R . . C 2
O55 O 0.082(3) 0.306(2) 1.018(2) 0.079(11) Uiso 0.25 1 d . . . . .
O56 O 0.5000 0.0000 0.0000 0.15(3) Uiso 0.25 2 d S T P . .
O57 O 0.855(4) 0.213(3) 0.111(3) 0.14(2) Uiso 0.25 1 d . . . . .
O58 O 0.883(5) 0.181(4) 0.156(4) 0.16(2) Uiso 0.25 1 d . . . . .
C56 C 0.3824(19) -0.2362(15) 0.2068(14) 0.072(8) Uiso 0.5 1 d D U . . .
H56 H 0.4451 -0.2345 0.2177 0.086 Uiso 0.5 1 calc R . . . .
N9 N 0.103(2) 0.0081(15) 0.1257(16) 0.126(11) Uiso 0.5 1 d D U . . .
O59 O 0.116(3) -0.045(2) 0.217(2) 0.223(19) Uiso 0.5 1 d D . . . .
C57 C 0.139(3) 0.055(2) 0.084(2) 0.19(2) Uiso 0.5 1 d D . . . .
H57A H 0.1936 0.0872 0.1110 0.281 Uiso 0.5 1 calc GR . . . .
H57B H 0.0951 0.0837 0.0716 0.281 Uiso 0.5 1 calc GR . . . .
H57C H 0.1548 0.0247 0.0391 0.281 Uiso 0.5 1 calc GR . . . .
C58 C 0.144(3) -0.001(3) 0.183(2) 0.23(3) Uiso 0.5 1 d D . . . .
H58 H 0.2008 0.0288 0.2013 0.280 Uiso 0.5 1 calc R . . . .
C59 C 0.008(3) -0.025(4) 0.104(4) 0.29(3) Uiso 0.5 1 d D U . . .
H59A H -0.0145 -0.0135 0.0596 0.440 Uiso 0.5 1 calc GR . . . .
H59B H -0.0272 -0.0066 0.1422 0.440 Uiso 0.5 1 calc GR . . . .
H59C H 0.0016 -0.0786 0.0954 0.440 Uiso 0.5 1 calc GR . . . .
O61 O 0.130(5) 0.282(4) 1.059(4) 0.16(2) Uiso 0.25 1 d . . . . .
O60 O 0.045(5) 0.171(4) 0.757(4) 0.14(2) Uiso 0.25 1 d . . . . .

loop_
_atom_site_aniso_label
_atom_site_aniso_U_11
_atom_site_aniso_U_22
_atom_site_aniso_U_33
_atom_site_aniso_U_23
_atom_site_aniso_U_13
_atom_site_aniso_U_12
Br1 0.0624(9) 0.0639(8) 0.0438(7) 0.0257(6) -0.0113(6) 0.0130(7)
V1 0.0380(11) 0.0487(11) 0.0298(10) 0.0132(9) 0.0043(8) 0.0131(9)
V2 0.0400(11) 0.0560(12) 0.0229(9) 0.0175(9) 0.0082(8) 0.0193(9)
V3 0.0506(12) 0.0402(11) 0.0360(10) 0.0156(9) 0.0019(9) 0.0149(9)
V4 0.0516(12) 0.0463(11) 0.0296(10) 0.0175(9) 0.0050(9) 0.0204(10)
V5 0.0618(13) 0.0510(12) 0.0165(9) -0.0063(8) 0.0076(9) 0.0203(10)
V6 0.0699(14) 0.0352(11) 0.0311(10) -0.0062(9) 0.0054(10) 0.0181(10)
Br2 0.0566(10) 0.1473(17) 0.0563(9) 0.0298(10) -0.0002(7) -0.0053(10)
V7 0.0655(14) 0.0516(12) 0.0196(9) -0.0040(9) 0.0013(9) 0.0103(11)
V8 0.0687(14) 0.0387(11) 0.0355(11) -0.0034(9) 0.0136(10) 0.0266(10)
Br3 0.1379(17) 0.174(2) 0.0912(13) 0.0872(14) 0.0523(12) 0.1134(16)
Cl1 0.0452(15) 0.0407(14) 0.0257(12) 0.0080(11) 0.0038(11) 0.0180(12)
Br4 0.0564(11) 0.0961(14) 0.247(3) 0.0315(16) 0.0544(14) 0.0344(10)
Cl2 0.0584(17) 0.0410(15) 0.0205(12) -0.0018(11) 0.0057(11) 0.0197(13)
O1 0.041(4) 0.053(5) 0.023(4) 0.011(3) 0.009(3) 0.022(4)
O2 0.044(4) 0.051(4) 0.017(3) 0.008(3) 0.006(3) 0.019(4)
O3 0.052(5) 0.049(5) 0.021(4) 0.000(3) 0.004(3) 0.019(4)
O4 0.042(4) 0.050(5) 0.021(4) 0.004(4) 0.003(3) 0.016(4)
O5 0.030(4) 0.065(5) 0.043(4) 0.015(4) 0.004(3) 0.007(4)
O6 0.045(4) 0.046(4) 0.021(3) 0.006(3) 0.005(3) 0.021(4)
O7 0.049(5) 0.046(4) 0.032(4) 0.012(4) 0.004(4) 0.022(4)
O8 0.058(5) 0.037(4) 0.028(4) 0.011(3) 0.007(3) 0.019(4)
C1 0.032(6) 0.044(6) 0.020(5) 0.004(5) 0.010(5) 0.027(5)
O9 0.048(5) 0.046(4) 0.025(4) 0.008(3) 0.001(3) 0.020(4)
O10 0.047(5) 0.053(5) 0.023(4) 0.003(3) -0.003(3) 0.006(4)
O11 0.061(5) 0.037(4) 0.030(4) 0.002(3) 0.007(4) 0.022(4)
O12 0.054(5) 0.049(4) 0.019(4) -0.001(3) 0.004(3) 0.020(4)
O13 0.056(5) 0.036(4) 0.031(4) 0.008(3) 0.000(4) 0.018(4)
O14 0.057(5) 0.047(4) 0.026(4) 0.006(4) 0.007(3) 0.016(4)
C2 0.043(6) 0.048(7) 0.023(5) 0.004(5) 0.002(5) 0.019(5)
O15 0.067(5) 0.038(4) 0.034(4) 0.004(4) 0.010(4) 0.029(4)
O16 0.057(5) 0.048(4) 0.027(4) 0.009(4) 0.004(3) 0.018(4)
C3 0.043(7) 0.047(7) 0.012(5) 0.012(5) 0.004(4) 0.019(6)
O17 0.078(6) 0.038(4) 0.038(4) -0.009(4) 0.015(4) 0.024(4)
O18 0.049(5) 0.088(6) 0.026(4) 0.020(4) 0.017(3) 0.029(4)
O19 0.074(6) 0.055(5) 0.021(4) -0.007(4) 0.007(4) 0.016(4)
O20 0.063(5) 0.043(4) 0.033(4) 0.003(4) 0.014(4) 0.026(4)
O21 0.074(6) 0.044(5) 0.029(4) -0.004(4) 0.004(4) 0.012(4)
C4 0.041(7) 0.032(6) 0.042(7) 0.014(5) 0.005(6) 0.025(5)
O22 0.076(6) 0.066(5) 0.039(4) 0.028(4) 0.004(4) 0.036(5)
C5 0.044(7) 0.034(6) 0.032(6) 0.006(5) -0.009(5) 0.014(5)
C6 0.034(6) 0.042(6) 0.019(5) 0.003(5) 0.004(4) 0.015(5)
O23 0.052(5) 0.054(5) 0.027(4) 0.019(3) 0.012(3) 0.021(4)
O24 0.046(5) 0.051(5) 0.040(4) 0.020(4) 0.008(4) 0.006(4)
O25 0.063(5) 0.049(5) 0.034(4) 0.019(4) 0.003(4) 0.018(4)
C7 0.068(9) 0.052(7) 0.030(6) 0.007(6) -0.002(6) 0.010(7)
C8 0.048(7) 0.054(7) 0.021(5) 0.011(5) 0.009(5) 0.021(6)
C9 0.044(7) 0.041(6) 0.025(5) 0.003(5) 0.008(5) 0.016(5)
C10 0.049(7) 0.053(7) 0.036(6) 0.017(6) 0.005(6) 0.028(6)
O26 0.044(4) 0.057(5) 0.035(4) 0.022(4) 0.013(3) 0.017(4)
C11 0.034(6) 0.046(7) 0.031(6) 0.010(5) -0.002(5) 0.015(5)
C12 0.065(8) 0.029(6) 0.031(6) 0.001(5) 0.005(6) 0.025(6)
O27 0.069(6) 0.066(5) 0.024(4) -0.005(4) 0.012(4) 0.022(4)
C13 0.046(7) 0.053(7) 0.039(6) 0.013(6) 0.013(5) 0.015(6)
C14 0.046(8) 0.054(8) 0.061(8) 0.013(6) 0.024(6) 0.024(6)
O28 0.093(7) 0.042(5) 0.050(5) 0.000(4) 0.023(5) 0.038(5)
O29 0.075(6) 0.046(5) 0.025(4) -0.007(3) 0.014(4) 0.019(4)
C15 0.041(6) 0.029(6) 0.033(6) 0.007(5) 0.003(5) 0.013(5)
C16 0.048(7) 0.059(8) 0.011(5) 0.007(5) 0.005(5) 0.018(6)
C17 0.066(9) 0.025(6) 0.030(6) 0.004(5) -0.008(6) 0.020(6)
C18 0.044(8) 0.060(8) 0.060(8) 0.013(7) 0.009(6) 0.008(6)
C19 0.050(7) 0.050(7) 0.017(5) 0.004(5) 0.003(5) 0.019(6)
O30 0.071(6) 0.037(4) 0.052(5) 0.016(4) -0.007(4) 0.009(4)
C20 0.068(9) 0.080(9) 0.048(7) 0.031(7) 0.022(6) 0.041(7)
C21 0.040(6) 0.052(7) 0.023(6) -0.006(5) 0.013(5) 0.019(6)
C22 0.041(6) 0.046(7) 0.027(5) 0.006(5) 0.011(5) 0.022(5)
C23 0.045(7) 0.049(7) 0.036(6) 0.005(5) 0.004(5) 0.014(6)
C24 0.049(7) 0.028(6) 0.033(6) 0.001(5) 0.010(5) 0.017(5)
O31 0.075(6) 0.046(5) 0.052(5) -0.006(4) 0.008(4) 0.017(4)
C25 0.063(8) 0.089(10) 0.043(7) 0.039(7) 0.008(6) 0.031(8)
C26 0.050(7) 0.047(7) 0.035(6) 0.016(5) 0.009(5) 0.019(6)
C27 0.053(8) 0.059(8) 0.009(5) 0.010(5) 0.001(5) 0.017(7)
C28 0.039(6) 0.044(7) 0.033(6) 0.007(5) -0.004(5) 0.004(5)
C29 0.045(7) 0.041(6) 0.029(6) 0.006(5) 0.007(5) 0.012(5)
C30 0.045(7) 0.069(9) 0.044(7) 0.009(6) 0.005(6) 0.009(6)
C31 0.084(10) 0.086(10) 0.049(8) 0.033(7) 0.017(7) 0.046(9)
C32 0.039(7) 0.061(9) 0.093(11) 0.014(8) 0.019(7) 0.017(7)
O32 0.077(6) 0.068(6) 0.021(4) -0.005(4) 0.003(4) 0.008(5)
N1 0.208(16) 0.117(10) 0.036(7) 0.038(8) 0.013(10) 0.043(10)
C33 0.28(3) 0.144(13) 0.039(9) 0.050(11) -0.018(12) 0.056(15)
C34 0.29(2) 0.170(16) 0.065(12) 0.052(15) 0.001(17) -0.033(18)
C35 0.24(2) 0.25(3) 0.097(16) 0.053(19) 0.04(2) 0.094(14)
O33 0.229(19) 0.41(4) 0.20(2) 0.10(3) 0.03(2) 0.01(2)
N2 0.184(14) 0.051(7) 0.091(8) 0.032(7) 0.011(8) 0.053(9)
C36 0.29(2) 0.056(12) 0.21(2) 0.029(12) -0.123(19) 0.048(14)
C37 0.26(2) 0.14(2) 0.24(3) 0.110(19) 0.117(19) 0.117(18)
O34 0.43(3) 0.170(17) 0.124(11) 0.023(12) -0.054(17) 0.13(2)
C38 0.25(2) 0.081(12) 0.097(9) 0.044(11) 0.021(11) 0.071(13)
N4 0.153(17) 0.114(14) 0.166(16) 0.022(12) 0.020(13) 0.030(10)
C41 0.17(2) 0.15(2) 0.24(2) -0.05(2) 0.03(2) 0.023(17)
C42 0.21(3) 0.13(2) 0.26(3) 0.033(19) 0.02(2) 0.071(15)
O35 0.34(4) 0.33(4) 0.45(4) -0.04(3) 0.11(3) 0.18(3)
C43 0.34(4) 0.23(3) 0.20(2) 0.08(3) 0.00(3) 0.02(3)
N6 0.094(19) 0.21(2) 0.25(3) 0.038(18) 0.076(18) 0.108(17)
C45 0.13(2) 0.21(2) 0.12(2) 0.04(2) 0.056(18) 0.11(2)
C46 0.11(2) 0.14(2) 0.27(3) 0.06(2) 0.13(2) 0.054(18)
C47 0.09(2) 0.22(3) 0.32(3) 0.04(2) 0.03(2) 0.09(2)
O36 0.19(3) 0.24(3) 0.24(3) 0.05(2) 0.03(2) 0.07(2)

loop_
_atom_type_symbol
_atom_type_description
_atom_type_scat_dispersion_real
_atom_type_scat_dispersion_imag
_atom_type_scat_source
C C 0.0181 0.0091 'International Tables Vol C Tables 4.2.6.8 and 6.1.1.4'
H H 0.0000 0.0000 'International Tables Vol C Tables 4.2.6.8 and 6.1.1.4'
Br Br -0.6763 1.2805 'International Tables Vol C Tables 4.2.6.8 and 6.1.1.4'
Cl Cl 0.3639 0.7018 'International Tables Vol C Tables 4.2.6.8 and 6.1.1.4'
N N 0.0311 0.0180 'International Tables Vol C Tables 4.2.6.8 and 6.1.1.4'
O O 0.0492 0.0322 'International Tables Vol C Tables 4.2.6.8 and 6.1.1.4'
V V 0.0687 2.1097 'International Tables Vol C Tables 4.2.6.8 and 6.1.1.4'

loop_
_geom_angle_atom_site_label_1
_geom_angle_atom_site_label_2
_geom_angle_atom_site_label_3
_geom_angle
_geom_angle_site_symmetry_1
_geom_angle_site_symmetry_3
O5 V1 O4 97.7(4) . .
O5 V1 O7 97.6(3) . .
O5 V1 O24 103.3(4) . 2_666
O5 V1 O26 102.5(4) . 2_666
O7 V1 O4 79.5(3) . .
O24 V1 O4 156.7(3) 2_666 .
O24 V1 O7 87.6(3) 2_666 .
O24 V1 O26 97.5(3) 2_666 2_666
O26 V1 O4 87.7(3) 2_666 .
O26 V1 O7 157.4(3) 2_666 .
O2 V2 O1 77.9(3) 2_666 .
O18 V2 O1 98.5(4) . .
O18 V2 O2 98.5(3) . 2_666
O18 V2 O23 103.6(4) . .
O18 V2 O26 102.9(4) . .
O23 V2 O1 86.9(3) . .
O23 V2 O2 154.8(3) . 2_666
O26 V2 O1 155.5(3) . .
O26 V2 O2 87.2(3) . 2_666
O26 V2 O23 99.3(3) . .
O8 V3 O13 78.0(3) 2_666 .
O24 V3 O8 87.2(3) . 2_666
O24 V3 O13 155.0(3) . .
O25 V3 O8 155.9(3) . 2_666
O25 V3 O13 87.2(3) . .
O25 V3 O24 99.3(3) . .
O30 V3 O8 97.9(3) . 2_666
O30 V3 O13 98.8(4) . .
O30 V3 O24 103.2(4) . .
O30 V3 O25 103.1(4) . .
O9 V4 O6 79.4(3) . .
O22 V4 O6 96.9(4) . .
O22 V4 O9 97.0(4) . .
O22 V4 O23 103.3(4) . .
O22 V4 O25 102.6(4) . .
O23 V4 O6 88.0(3) . .
O23 V4 O9 157.3(3) . .
O23 V4 O25 97.3(4) . .
O25 V4 O6 158.0(3) . .
O25 V4 O9 88.0(3) . .
O3 V5 O12 77.6(3) 2_666 .
O19 V5 O3 87.7(3) . 2_666
O19 V5 O12 155.5(3) . .
O27 V5 O3 97.8(4) . 2_666
O27 V5 O12 98.0(4) . .
O27 V5 O19 103.4(4) . .
O27 V5 O29 103.6(4) . .
O29 V5 O3 156.1(3) . 2_666
O29 V5 O12 88.8(3) . .
O29 V5 O19 97.6(4) . .
O16 V6 O11 77.7(3) 2_666 .
O17 V6 O11 88.3(3) . .
O17 V6 O16 156.2(3) . 2_666
O17 V6 O21 97.8(4) . .
O21 V6 O11 155.7(3) . .
O21 V6 O16 88.0(3) . 2_666
O31 V6 O11 97.8(4) . .
O31 V6 O16 97.8(4) . 2_666
O31 V6 O17 103.1(4) . .
O31 V6 O21 103.6(4) . .
O10 V7 O14 77.2(3) 2_666 2_666
O19 V7 O10 87.8(3) . 2_666
O19 V7 O14 155.9(3) . 2_666
O19 V7 O21 98.8(4) . .
O21 V7 O10 155.1(3) . 2_666
O21 V7 O14 87.9(3) . 2_666
O32 V7 O10 98.4(4) . 2_666
O32 V7 O14 97.4(4) . 2_666
O32 V7 O19 103.5(4) . .
O32 V7 O21 103.2(4) . .
O17 V8 O15 155.6(3) . .
O17 V8 O20 87.7(3) . .
O20 V8 O15 77.2(3) . .
O28 V8 O15 97.7(4) . .
O28 V8 O17 103.5(4) . .
O28 V8 O20 98.5(4) . .
O28 V8 O29 103.3(4) . .
O29 V8 O15 88.2(3) . .
O29 V8 O17 98.5(4) . .
O29 V8 O20 155.1(3) . .
C3 O1 V2 131.6(7) . .
C1 O2 V2 130.9(7) . 2_666
C27 O3 V5 129.9(8) . 2_666
C1 O4 V1 129.9(6) . .
C3 O6 V4 129.7(7) . .
C5 O7 V1 130.4(6) . .
C5 O8 V3 130.3(7) . 2_666
O2 C1 C6 114.9(9) . .
O4 C1 O2 127.9(9) . .
O4 C1 C6 117.1(8) . .
C4 O9 V4 130.1(7) . .
C27 O10 V7 130.6(7) . 2_666
C17 O11 V6 129.1(7) . .
C21 O12 V5 129.2(7) . .
C4 O13 V3 130.8(7) . .
C28 O14 V7 130.8(7) . 2_666
C6 C2 H2 120.4 . .
C11 C2 H2 120.4 . .
C11 C2 C6 119.1(10) . .
C21 O15 V8 130.4(7) . .
C28 O16 V6 130.7(7) . 2_666
O1 C3 O6 126.9(10) . .
O1 C3 C8 116.4(9) . .
O6 C3 C8 116.7(9) . .
V8 O17 V6 128.1(4) . .
V7 O19 V5 128.3(4) . .
C17 O20 V8 130.5(7) . .
V7 O21 V6 128.2(4) . .
O9 C4 O13 127.5(10) . .
O9 C4 C15 116.4(10) . .
O13 C4 C15 116.1(9) . .
O7 C5 O8 127.6(10) . .
O7 C5 C26 118.0(9) . .
O8 C5 C26 114.5(9) . .
C2 C6 C1 120.3(9) . .
C2 C6 C22 119.6(10) . .
C22 C6 C1 120.1(9) . .
V2 O23 V4 128.5(4) . .
V1 O24 V3 128.4(4) 2_666 .
V3 O25 V4 128.1(4) . .
C15 C7 H7 119.6 . .
C15 C7 C30 120.9(11) . .
C30 C7 H7 119.6 . .
C14 C8 C3 120.9(10) . .
C14 C8 C16 119.0(11) . .
C16 C8 C3 120.1(10) . .
C10 C9 C21 119.9(10) . .
C22 C9 C10 119.7(10) . .
C22 C9 C21 120.4(9) . .
C9 C10 H10 120.4 . .
C11 C10 C9 119.1(10) . .
C11 C10 H10 120.4 . .
V2 O26 V1 128.6(4) . 2_666
C2 C11 Br1 119.9(8) . .
C10 C11 Br1 117.9(8) . .
C10 C11 C2 122.1(9) . .
C23 C12 C17 118.1(11) . .
C23 C12 C24 122.9(10) . .
C24 C12 C17 118.9(11) . .
C25 C13 C28 119.4(10) . .
C29 C13 C25 118.7(10) . .
C29 C13 C28 121.9(10) . .
C8 C14 H14 120.3 . .
C32 C14 C8 119.4(11) . .
C32 C14 H14 120.3 . .
V8 O29 V5 128.3(4) . .
C7 C15 C4 121.9(10) . .
C7 C15 C24 119.0(10) . .
C24 C15 C4 119.0(10) . .
C8 C16 H16 120.0 . .
C19 C16 C8 120.0(10) . .
C19 C16 H16 120.0 . .
O11 C17 C12 116.2(11) . .
O20 C17 O11 128.1(10) . .
O20 C17 C12 115.7(11) . .
C19 C18 H18 121.1 . .
C32 C18 H18 121.1 . .
C32 C18 C19 117.8(12) . .
C16 C19 C18 121.2(11) . .
C16 C19 C27 121.0(10) . .
C18 C19 C27 117.8(11) . .
C26 C20 H20 120.4 . .
C31 C20 H20 120.4 . .
C31 C20 C26 119.1(12) . .
O12 C21 O15 128.1(10) . .
O12 C21 C9 116.6(10) . .
O15 C21 C9 115.2(9) . .
C6 C22 H22 119.9 . .
C9 C22 C6 120.2(9) . .
C9 C22 H22 119.9 . .
C12 C23 H23 121.3 . .
C12 C23 C30 117.4(11) . .
C30 C23 H23 121.3 . .
C12 C24 C15 118.2(10) . .
C12 C24 H24 120.9 . .
C15 C24 H24 120.9 . .
C13 C25 H25 120.5 . .
C31 C25 C13 119.0(11) . .
C31 C25 H25 120.5 . .
C20 C26 C5 119.4(10) . .
C29 C26 C5 121.1(9) . .
C29 C26 C20 119.5(10) . .
O3 C27 C19 115.6(11) . .
O10 C27 O3 127.5(11) . .
O10 C27 C19 116.9(10) . .
O14 C28 O16 126.6(10) . .
O14 C28 C13 117.0(10) . .
O16 C28 C13 116.4(10) . .
C13 C29 H29 119.2 . .
C26 C29 C13 121.7(10) . .
C26 C29 H29 119.2 . .
C7 C30 Br2 121.2(9) . .
C7 C30 C23 121.5(11) . .
C23 C30 Br2 117.2(9) . .
C20 C31 Br3 120.4(10) . .
C20 C31 C25 121.8(11) . .
C25 C31 Br3 117.7(9) . .
C14 C32 Br4 119.0(9) . .
C18 C32 Br4 118.3(10) . .
C18 C32 C14 122.6(11) . .
C34 N1 C33 127(3) . .
C35 N1 C33 130(3) . .
C35 N1 C34 103(3) . .
N1 C33 H33A 109.5 . .
N1 C33 H33B 109.5 . .
N1 C33 H33C 109.5 . .
H33A C33 H33B 109.5 . .
H33A C33 H33C 109.5 . .
H33B C33 H33C 109.5 . .
N1 C34 H34A 109.5 . .
N1 C34 H34B 109.5 . .
N1 C34 H34C 109.5 . .
H34A C34 H34B 109.5 . .
H34A C34 H34C 109.5 . .
H34B C34 H34C 109.5 . .
N1 C35 H35 126.7 . .
N1 C35 O33 107(3) . .
O33 C35 H35 126.7 . .
C36 N2 C37 119.6(18) . .
C38 N2 C36 115.8(19) . .
C38 N2 C37 124.6(19) . .
N2 C36 H36A 109.2 . .
N2 C36 H36B 111.3 . .
N2 C36 H36C 107.9 . .
H36A C36 H36B 109.5 . .
H36A C36 H36C 109.4 . .
H36B C36 H36C 109.5 . .
N2 C37 H37A 109.5 . .
N2 C37 H37B 109.5 . .
N2 C37 H37C 109.5 . .
H37A C37 H37B 109.5 . .
H37A C37 H37C 109.5 . .
H37B C37 H37C 109.5 . .
N2 C38 H38 109.7 . .
O34 C38 N2 141(3) . .
O34 C38 H38 109.7 . .
H39A C39 H39B 109.5 . .
H39A C39 H39C 109.5 . .
H39B C39 H39C 109.5 . .
N3 C39 H39A 109.5 . .
N3 C39 H39B 109.5 . .
N3 C39 H39C 109.5 . .
H40A C40 H40B 109.5 . .
H40A C40 H40C 109.5 . .
H40B C40 H40C 109.5 . .
N3 C40 H40A 111.9 . .
N3 C40 H40B 110.5 . .
N3 C40 H40C 106.0 . .
C39 N3 C40 119(3) . .
C39 N3 H3AA 107.5 . .
C39 N3 H3AB 107.5 . .
C39 N3 H3BC 107.8 . .
C39 N3 H3BD 107.8 . .
C39 N3 C55 118(3) . .
C40 N3 H3AA 107.5 . .
C40 N3 H3AB 107.5 . .
H3AA N3 H3AB 107.0 . .
H3BC N3 H3BD 107.2 . .
C55 N3 H3BC 107.8 . .
C55 N3 H3BD 107.8 . .
C41 N4 C43 116(2) . .
C42 N4 C41 122(2) . .
C42 N4 C43 123(2) . .
N4 C41 H41A 109.5 . .
N4 C41 H41B 109.5 . .
N4 C41 H41C 109.5 . .
H41A C41 H41B 109.5 . .
H41A C41 H41C 109.5 . .
H41B C41 H41C 109.5 . .
N4 C42 H42 120.8 . .
O35 C42 N4 118(3) . .
O35 C42 H42 120.8 . .
N4 C43 H43A 109.8 . .
N4 C43 H43B 109.2 . .
N4 C43 H43C 109.4 . .
H43A C43 H43B 109.5 . .
H43A C43 H43C 109.5 . .
H43B C43 H43C 109.5 . .
H44A C44 H44B 109.5 . .
H44A C44 H44C 109.5 . .
H44B C44 H44C 109.5 . .
N5 C44 H44A 109.5 . .
N5 C44 H44B 109.5 . .
N5 C44 H44C 109.5 . .
C44 N5 H5BC 107.2 . .
C44 N5 H5BD 107.2 . .
C44 N5 H5AA 109.6 . .
C44 N5 H5AB 109.6 . .
C44 N5 C49 120(3) . .
H5BC N5 H5BD 106.9 . .
H5AA N5 H5AB 108.1 . .
C49 N5 H5BC 107.2 . .
C49 N5 H5BD 107.2 . .
C54 N5 C44 110(2) . .
C54 N5 H5AA 109.6 . .
C54 N5 H5AB 109.6 . .
C45 N6 C46 118(2) . .
C47 N6 C45 125(3) . .
C47 N6 C46 116(2) . .
N6 C45 H45A 109.5 . .
N6 C45 H45B 109.5 . .
N6 C45 H45C 109.5 . .
H45A C45 H45B 109.5 . .
H45A C45 H45C 109.5 . .
H45B C45 H45C 109.5 . .
N6 C46 H46A 109.5 . .
N6 C46 H46B 109.5 . .
N6 C46 H46C 109.5 . .
H46A C46 H46B 109.5 . .
H46A C46 H46C 109.5 . .
H46B C46 H46C 109.5 . .
N6 C47 H47 121.9 . .
O36 C47 N6 116(3) . .
O36 C47 H47 121.9 . .
C53 N7 C48 123(2) . .
C56 N7 C48 115(2) . .
C56 N7 C53 122(2) . .
N7 C48 H48A 109.1 . .
N7 C48 H48B 109.6 . .
N7 C48 H48C 109.8 . .
H48A C48 H48B 109.5 . .
H48A C48 H48C 109.5 . .
H48B C48 H48C 109.5 . .
N5 C49 H49A 109.0 . .
N5 C49 H49B 109.8 . .
N5 C49 H49C 109.6 . .
H49A C49 H49B 109.5 . .
H49A C49 H49C 109.5 . .
H49B C49 H49C 109.5 . .
H50A C50 H50B 109.5 . .
H50A C50 H50C 109.5 . .
H50B C50 H50C 109.5 . .
N8 C50 H50A 109.5 . .
N8 C50 H50B 109.5 . .
N8 C50 H50C 109.5 . .
C50 N8 C51 115(2) . .
C52 N8 C50 125(3) . .
C52 N8 C51 119(3) . .
N8 C51 H51A 109.5 . .
N8 C51 H51B 109.5 . .
N8 C51 H51C 109.5 . .
H51A C51 H51B 109.5 . .
H51A C51 H51C 109.5 . .
H51B C51 H51C 109.5 . .
N8 C52 H52 113.5 . .
O39 C52 N8 133(6) . .
O39 C52 H52 113.5 . .
N7 C53 H53A 109.8 . .
N7 C53 H53B 109.5 . .
N7 C53 H53C 109.1 . .
H53A C53 H53B 109.5 . .
H53A C53 H53C 109.5 . .
H53B C53 H53C 109.5 . .
N5 C54 H54A 109.5 . .
N5 C54 H54B 109.5 . .
N5 C54 H54C 109.5 . .
H54A C54 H54B 109.5 . .
H54A C54 H54C 109.5 . .
H54B C54 H54C 109.5 . .
O53 O43 O54 64(9) 2_666 2_666
O50 O44 O40 131(7) . .
O46 O45 O49 65(4) . .
O45 O46 O49 58(4) . .
O48 O46 O45 132(7) . .
O48 O46 O49 166(7) . .
O53 O46 O45 106(10) 2_666 .
O53 O46 O48 94(10) 2_666 .
O53 O46 O49 90(10) 2_666 .
O48 O47 O53 61(6) . 2_666
O41 O48 O53 125(8) . 2_666
O46 O48 O41 101(6) . .
O46 O48 O47 110(7) . .
O46 O48 O53 36(6) . 2_666
O47 O48 O41 127(6) . .
O47 O48 O53 73(7) . 2_666
O45 O49 O46 57(4) . .
O52 O51 O42 86(5) . .
O43 O53 O47 130(10) 2_666 2_666
O43 O53 O48 168(10) 2_666 2_666
O43 O53 O54 68(10) 2_666 .
O46 O53 O43 133(10) 2_666 2_666
O46 O53 O47 95(10) 2_666 2_666
O46 O53 O48 49(10) 2_666 2_666
O46 O53 O54 115(10) 2_666 .
O48 O53 O47 46(5) 2_666 2_666
O54 O53 O47 79(9) . 2_666
O54 O53 O48 100(10) . 2_666
O53 O54 O43 48(8) . 2_666
N3 C55 H55A 112.1 . .
N3 C55 H55B 110.9 . .
N3 C55 H55C 105.4 . .
H55A C55 H55B 109.5 . .
H55A C55 H55C 109.5 . .
H55B C55 H55C 109.5 . .
O37 C56 N7 128(3) . .
O37 C56 H56 116.2 . .
N7 C56 H56 116.2 . .
C57 N9 C59 116(3) . .
C58 N9 C57 125(3) . .
C58 N9 C59 119(3) . .
N9 C57 H57A 109.5 . .
N9 C57 H57B 109.5 . .
N9 C57 H57C 109.5 . .
H57A C57 H57B 109.5 . .
H57A C57 H57C 109.5 . .
H57B C57 H57C 109.5 . .
N9 C58 H58 116.9 . .
O59 C58 N9 126(4) . .
O59 C58 H58 116.9 . .
N9 C59 H59A 109.5 . .
N9 C59 H59B 109.5 . .
N9 C59 H59C 109.5 . .
H59A C59 H59B 109.5 . .
H59A C59 H59C 109.5 . .
H59B C59 H59C 109.5 . .

loop_
_geom_bond_atom_site_label_1
_geom_bond_atom_site_label_2
_geom_bond_distance
_geom_bond_site_symmetry_2
Br1 C11 1.900(10) .
V1 O4 2.057(7) .
V1 O5 1.590(7) .
V1 O7 2.047(7) .
V1 O24 1.809(8) 2_666
V1 O26 1.825(7) 2_666
V2 O1 2.043(7) .
V2 O2 2.035(7) 2_666
V2 O18 1.599(7) .
V2 O23 1.811(7) .
V2 O26 1.798(8) .
V3 O8 2.038(7) 2_666
V3 O13 2.040(8) .
V3 O24 1.813(8) .
V3 O25 1.812(7) .
V3 O30 1.603(8) .
V4 O6 2.044(7) .
V4 O9 2.036(7) .
V4 O22 1.598(7) .
V4 O23 1.811(7) .
V4 O25 1.820(8) .
V5 O3 2.048(7) 2_666
V5 O12 2.053(7) .
V5 O19 1.824(8) .
V5 O27 1.608(8) .
V5 O29 1.809(8) .
V6 O11 2.044(7) .
V6 O16 2.042(7) 2_666
V6 O17 1.813(8) .
V6 O21 1.815(8) .
V6 O31 1.609(9) .
Br2 C30 1.894(12) .
V7 O10 2.037(8) 2_666
V7 O14 2.045(7) 2_666
V7 O19 1.796(8) .
V7 O21 1.803(8) .
V7 O32 1.605(8) .
V8 O15 2.032(8) .
V8 O17 1.810(9) .
V8 O20 2.026(8) .
V8 O28 1.601(8) .
V8 O29 1.804(8) .
Br3 C31 1.895(12) .
Br4 C32 1.890(12) .
O1 C3 1.262(12) .
O2 V2 2.035(7) 2_666
O2 C1 1.264(11) .
O3 V5 2.048(7) 2_666
O3 C27 1.265(13) .
O4 C1 1.238(12) .
O6 C3 1.270(12) .
O7 C5 1.242(12) .
O8 V3 2.038(7) 2_666
O8 C5 1.278(12) .
C1 C6 1.510(14) .
O9 C4 1.260(12) .
O10 V7 2.037(8) 2_666
O10 C27 1.255(13) .
O11 C17 1.265(13) .
O12 C21 1.261(13) .
O13 C4 1.268(12) .
O14 V7 2.045(7) 2_666
O14 C28 1.252(13) .
C2 H2 0.9500 .
C2 C6 1.385(13) .
C2 C11 1.380(15) .
O15 C21 1.265(13) .
O16 V6 2.042(7) 2_666
O16 C28 1.278(13) .
C3 C8 1.475(16) .
O20 C17 1.262(14) .
C4 C15 1.479(15) .
C5 C26 1.499(15) .
C6 C22 1.397(14) .
O24 V1 1.809(8) 2_666
C7 H7 0.9500 .
C7 C15 1.384(16) .
C7 C30 1.386(17) .
C8 C14 1.388(15) .
C8 C16 1.404(15) .
C9 C10 1.401(14) .
C9 C21 1.508(15) .
C9 C22 1.382(14) .
C10 H10 0.9500 .
C10 C11 1.362(15) .
O26 V1 1.825(7) 2_666
C12 C17 1.532(15) .
C12 C23 1.378(16) .
C12 C24 1.405(15) .
C13 C25 1.402(16) .
C13 C28 1.485(16) .
C13 C29 1.389(15) .
C14 H14 0.9500 .
C14 C32 1.377(17) .
C15 C24 1.415(14) .
C16 H16 0.9500 .
C16 C19 1.379(16) .
C18 H18 0.9500 .
C18 C19 1.390(16) .
C18 C32 1.375(17) .
C19 C27 1.512(16) .
C20 H20 0.9500 .
C20 C26 1.398(15) .
C20 C31 1.373(17) .
C22 H22 0.9500 .
C23 H23 0.9500 .
C23 C30 1.392(16) .
C24 H24 0.9500 .
C25 H25 0.9500 .
C25 C31 1.389(18) .
C26 C29 1.374(15) .
C29 H29 0.9500 .
N1 C33 1.45(2) .
N1 C34 1.44(3) .
N1 C35 1.32(3) .
C33 H33A 0.9800 .
C33 H33B 0.9800 .
C33 H33C 0.9800 .
C34 H34A 0.9800 .
C34 H34B 0.9800 .
C34 H34C 0.9800 .
C35 H35 0.9500 .
C35 O33 1.48(4) .
N2 C36 1.428(16) .
N2 C37 1.454(16) .
N2 C38 1.276(15) .
C36 H36A 0.9800 .
C36 H36B 0.9798 .
C36 H36C 0.9800 .
C37 H37A 0.9800 .
C37 H37B 0.9800 .
C37 H37C 0.9800 .
O34 C38 1.179(16) .
C38 H38 0.9500 .
C39 H39A 0.9800 .
C39 H39B 0.9800 .
C39 H39C 0.9800 .
C39 N3 1.443(18) .
C40 H40A 0.9800 .
C40 H40B 0.9799 .
C40 H40C 0.9800 .
C40 N3 1.455(19) .
N3 H3AA 0.9100 .
N3 H3AB 0.9100 .
N3 H3BC 0.9100 .
N3 H3BD 0.9100 .
N3 C55 1.46(2) .
N4 C41 1.406(16) .
N4 C42 1.315(16) .
N4 C43 1.464(17) .
C41 H41A 0.9800 .
C41 H41B 0.9800 .
C41 H41C 0.9800 .
C42 H42 0.9500 .
C42 O35 1.277(18) .
C43 H43A 0.9799 .
C43 H43B 0.9803 .
C43 H43C 0.9798 .
C44 H44A 0.9800 .
C44 H44B 0.9800 .
C44 H44C 0.9800 .
C44 N5 1.471(17) .
N5 H5BC 0.9100 .
N5 H5BD 0.9100 .
N5 H5AA 0.9100 .
N5 H5AB 0.9100 .
N5 C49 1.472(19) .
N5 C54 1.470(19) .
N6 C45 1.435(17) .
N6 C46 1.456(18) .
N6 C47 1.300(18) .
C45 H45A 0.9800 .
C45 H45B 0.9800 .
C45 H45C 0.9800 .
C46 H46A 0.9800 .
C46 H46B 0.9800 .
C46 H46C 0.9800 .
C47 H47 0.9500 .
C47 O36 1.274(19) .
O37 C56 1.11(3) .
N7 C48 1.460(18) .
N7 C53 1.430(17) .
N7 C56 1.292(17) .
C48 H48A 0.9798 .
C48 H48B 0.9800 .
C48 H48C 0.9801 .
O38 O60 0.94(7) .
C49 H49A 0.9801 .
C49 H49B 0.9798 .
C49 H49C 0.9799 .
C50 H50A 0.9800 .
C50 H50B 0.9800 .
C50 H50C 0.9800 .
C50 N8 1.465(18) .
N8 C51 1.472(19) .
N8 C52 1.310(19) .
O39 C52 1.18(6) .
C51 H51A 0.9800 .
C51 H51B 0.9800 .
C51 H51C 0.9800 .
C52 H52 0.9500 .
C53 H53A 0.9798 .
C53 H53B 0.9799 .
C53 H53C 0.9800 .
C54 H54A 0.9800 .
C54 H54B 0.9800 .
C54 H54C 0.9800 .
O40 O44 1.24(7) .
O41 O48 1.41(7) .
O42 O51 1.78(9) .
O43 O53 1.11(16) 2_666
O43 O54 1.40(9) 2_666
O44 O50 1.18(7) .
O45 O46 1.45(8) .
O45 O49 1.47(7) .
O46 O48 1.23(8) .
O46 O49 1.57(9) .
O46 O53 0.96(16) 2_666
O47 O48 1.33(7) .
O47 O53 1.77(16) 2_666
O48 O53 1.62(17) 2_666
O51 O52 1.51(10) .
O53 O43 1.11(16) 2_666
O53 O46 0.96(16) 2_666
O53 O47 1.77(16) 2_666
O53 O48 1.62(17) 2_666
O53 O54 1.35(16) .
O54 O43 1.40(9) 2_666
C55 H55A 0.9799 .
C55 H55B 0.9799 .
C55 H55C 0.9799 .
O55 O61 1.24(7) .
O57 O58 1.25(8) .
C56 H56 0.9500 .
N9 C57 1.432(18) .
N9 C58 1.283(18) .
N9 C59 1.474(19) .
O59 C58 1.235(19) .
C57 H57A 0.9800 .
C57 H57B 0.9800 .
C57 H57C 0.9800 .
C58 H58 0.9500 .
C59 H59A 0.9800 .
C59 H59B 0.9800 .
C59 H59C 0.9800 .

loop_
_geom_torsion_atom_site_label_1
_geom_torsion_atom_site_label_2
_geom_torsion_atom_site_label_3
_geom_torsion_atom_site_label_4
_geom_torsion
_geom_torsion_site_symmetry_1
_geom_torsion_site_symmetry_2
_geom_torsion_site_symmetry_3
_geom_torsion_site_symmetry_4
V1 O4 C1 O2 -2.9(15) . . . .
V1 O4 C1 C6 -179.2(6) . . . .
V1 O7 C5 O8 0.9(17) . . . .
V1 O7 C5 C26 -178.4(7) . . . .
V2 O1 C3 O6 -1.3(14) . . . .
V2 O1 C3 C8 177.5(6) . . . .
V2 O2 C1 O4 1.3(15) 2_666 . . .
V2 O2 C1 C6 177.7(6) 2_666 . . .
V3 O8 C5 O7 0.5(17) 2_666 . . .
V3 O8 C5 C26 179.8(7) 2_666 . . .
V3 O13 C4 O9 3.6(15) . . . .
V3 O13 C4 C15 -176.8(6) . . . .
V4 O6 C3 O1 0.9(13) . . . .
V4 O6 C3 C8 -178.0(6) . . . .
V4 O9 C4 O13 -2.8(15) . . . .
V4 O9 C4 C15 177.6(6) . . . .
V5 O3 C27 O10 6.2(14) 2_666 . . .
V5 O3 C27 C19 -173.6(6) 2_666 . . .
V5 O12 C21 O15 2.8(15) . . . .
V5 O12 C21 C9 -175.0(6) . . . .
V6 O11 C17 O20 -6.5(15) . . . .
V6 O11 C17 C12 174.3(6) . . . .
V6 O16 C28 O14 -0.1(16) 2_666 . . .
V6 O16 C28 C13 177.9(7) 2_666 . . .
V7 O10 C27 O3 -6.8(14) 2_666 . . .
V7 O10 C27 C19 173.0(6) 2_666 . . .
V7 O14 C28 O16 2.0(16) 2_666 . . .
V7 O14 C28 C13 -175.9(7) 2_666 . . .
V8 O15 C21 O12 -5.0(16) . . . .
V8 O15 C21 C9 172.8(6) . . . .
V8 O20 C17 O11 8.0(16) . . . .
V8 O20 C17 C12 -172.7(6) . . . .
O1 V2 O23 V4 -61.8(5) . . . .
O1 V2 O26 V1 9.4(11) . . . 2_666
O1 C3 C8 C14 -179.2(9) . . . .
O1 C3 C8 C16 -1.0(13) . . . .
O2 V2 O23 V4 -9.1(11) 2_666 . . .
O2 V2 O26 V1 61.6(5) 2_666 . . 2_666
O2 C1 C6 C2 177.6(9) . . . .
O2 C1 C6 C22 -1.1(13) . . . .
O3 V5 O19 V7 -61.2(6) 2_666 . . .
O3 V5 O29 V8 4.8(13) 2_666 . . .
O4 C1 C6 C2 -5.6(14) . . . .
O4 C1 C6 C22 175.7(9) . . . .
O6 V4 O23 V2 62.1(5) . . . .
O6 V4 O25 V3 -6.9(12) . . . .
O6 C3 C8 C14 -0.2(14) . . . .
O6 C3 C8 C16 178.0(8) . . . .
O7 C5 C26 C20 9.2(17) . . . .
O7 C5 C26 C29 -171.8(10) . . . .
O8 V3 O24 V1 -62.3(5) 2_666 . . 2_666
O8 V3 O25 V4 10.1(12) 2_666 . . .
O8 C5 C26 C20 -170.2(11) . . . .
O8 C5 C26 C29 8.8(16) . . . .
C1 C6 C22 C9 -179.7(9) . . . .
O9 V4 O23 V2 6.0(12) . . . .
O9 V4 O25 V3 -61.6(5) . . . .
O9 C4 C15 C7 -1.1(14) . . . .
O9 C4 C15 C24 -178.1(8) . . . .
O10 V7 O19 V5 61.5(6) 2_666 . . .
O10 V7 O21 V6 -8.9(13) 2_666 . . .
O11 V6 O17 V8 -60.9(6) . . . .
O11 V6 O21 V7 7.1(13) . . . .
O12 V5 O19 V7 -8.7(12) . . . .
O12 V5 O29 V8 59.6(6) . . . .
O13 V3 O24 V1 -9.2(11) . . . 2_666
O13 V3 O25 V4 61.7(5) . . . .
O13 C4 C15 C7 179.2(9) . . . .
O13 C4 C15 C24 2.2(13) . . . .
O14 V7 O19 V5 10.4(12) 2_666 . . .
O14 V7 O21 V6 -61.6(6) 2_666 . . .
C2 C6 C22 C9 1.6(15) . . . .
O15 V8 O17 V6 10.3(12) . . . .
O15 V8 O29 V5 -60.6(6) . . . .
O16 V6 O17 V8 -7.4(12) 2_666 . . .
O16 V6 O21 V7 60.6(6) 2_666 . . .
C3 C8 C14 C32 177.4(11) . . . .
C3 C8 C16 C19 -176.8(9) . . . .
O17 V6 O21 V7 -96.2(6) . . . .
O17 V8 O29 V5 95.8(6) . . . .
O18 V2 O23 V4 -159.9(5) . . . .
O18 V2 O26 V1 159.7(5) . . . 2_666
O19 V5 O29 V8 -96.7(6) . . . .
O19 V7 O21 V6 95.2(6) . . . .
O20 V8 O17 V6 61.4(6) . . . .
O20 V8 O29 V5 -7.2(13) . . . .
O21 V6 O17 V8 95.5(6) . . . .
O21 V7 O19 V5 -94.4(6) . . . .
C4 C15 C24 C12 177.7(9) . . . .
O22 V4 O23 V2 158.7(5) . . . .
O22 V4 O25 V3 -158.4(5) . . . .
C5 C26 C29 C13 177.2(10) . . . .
C6 C2 C11 Br1 -179.1(7) . . . .
C6 C2 C11 C10 2.6(16) . . . .
O23 V2 O26 V1 -93.9(5) . . . 2_666
O23 V4 O25 V3 96.2(5) . . . .
O24 V3 O25 V4 -94.0(6) . . . .
O25 V3 O24 V1 94.3(5) . . . 2_666
O25 V4 O23 V2 -96.5(5) . . . .
C7 C15 C24 C12 0.6(14) . . . .
C8 C14 C32 Br4 -178.4(9) . . . .
C8 C14 C32 C18 0(2) . . . .
C8 C16 C19 C18 -0.8(15) . . . .
C8 C16 C19 C27 176.7(8) . . . .
C9 C10 C11 Br1 -179.5(8) . . . .
C9 C10 C11 C2 -1.1(16) . . . .
C10 C9 C21 O12 -179.3(9) . . . .
C10 C9 C21 O15 2.6(14) . . . .
C10 C9 C22 C6 -0.1(15) . . . .
O26 V2 O23 V4 94.3(5) . . . .
C11 C2 C6 C1 178.5(9) . . . .
C11 C2 C6 C22 -2.8(15) . . . .
C12 C23 C30 Br2 179.0(8) . . . .
C12 C23 C30 C7 -1.4(18) . . . .
O27 V5 O19 V7 -158.6(6) . . . .
O27 V5 O29 V8 157.6(6) . . . .
C13 C25 C31 Br3 -179.4(10) . . . .
C13 C25 C31 C20 0(2) . . . .
C14 C8 C16 C19 1.4(15) . . . .
O28 V8 O17 V6 159.6(5) . . . .
O28 V8 O29 V5 -158.1(6) . . . .
O29 V5 O19 V7 95.4(6) . . . .
O29 V8 O17 V6 -94.4(6) . . . .
C15 C7 C30 Br2 179.9(9) . . . .
C15 C7 C30 C23 0.3(19) . . . .
C16 C8 C14 C32 -0.9(17) . . . .
C16 C19 C27 O3 2.6(13) . . . .
C16 C19 C27 O10 -177.2(9) . . . .
C17 C12 C23 C30 177.5(10) . . . .
C17 C12 C24 C15 -177.1(8) . . . .
C18 C19 C27 O3 -179.8(9) . . . .
C18 C19 C27 O10 0.4(13) . . . .
C19 C18 C32 Br4 179.0(9) . . . .
C19 C18 C32 C14 1(2) . . . .
O30 V3 O24 V1 -159.8(5) . . . 2_666
O30 V3 O25 V4 160.1(5) . . . .
C20 C26 C29 C13 -3.8(18) . . . .
C21 C9 C10 C11 -177.6(9) . . . .
C21 C9 C22 C6 177.3(9) . . . .
C22 C9 C10 C11 -0.1(16) . . . .
C22 C9 C21 O12 3.3(14) . . . .
C22 C9 C21 O15 -174.8(9) . . . .
C23 C12 C17 O11 -178.5(9) . . . .
C23 C12 C17 O20 2.2(14) . . . .
C23 C12 C24 C15 -1.8(15) . . . .
C24 C12 C17 O11 -2.9(13) . . . .
C24 C12 C17 O20 177.7(9) . . . .
C24 C12 C23 C30 2.2(16) . . . .
O31 V6 O17 V8 -158.5(6) . . . .
O31 V6 O21 V7 158.1(6) . . . .
C25 C13 C28 O14 -8.7(16) . . . .
C25 C13 C28 O16 173.1(11) . . . .
C25 C13 C29 C26 2.2(18) . . . .
C26 C20 C31 Br3 177.8(10) . . . .
C26 C20 C31 C25 -1(2) . . . .
C28 C13 C25 C31 179.6(12) . . . .
C28 C13 C29 C26 -177.5(11) . . . .
C29 C13 C25 C31 0(2) . . . .
C29 C13 C28 O14 171.0(10) . . . .
C29 C13 C28 O16 -7.2(16) . . . .
C30 C7 C15 C4 -176.9(10) . . . .
C30 C7 C15 C24 0.1(17) . . . .
C31 C20 C26 C5 -177.7(12) . . . .
C31 C20 C26 C29 3(2) . . . .
C32 C18 C19 C16 -0.3(17) . . . .
C32 C18 C19 C27 -177.9(11) . . . .
O32 V7 O19 V5 159.7(6) . . . .
O32 V7 O21 V6 -158.7(6) . . . .
C33 N1 C35 O33 -9(3) . . . .
C34 N1 C35 O33 173(2) . . . .
C36 N2 C38 O34 178.6(14) . . . .
C37 N2 C38 O34 -2(3) . . . .
C41 N4 C42 O35 177(2) . . . .
C43 N4 C42 O35 -3(3) . . . .
C45 N6 C47 O36 173(3) . . . .
C46 N6 C47 O36 -8(5) . . . .
C48 N7 C56 O37 -1(6) . . . .
C50 N8 C52 O39 -163(9) . . . .
C51 N8 C52 O39 29(15) . . . .
C53 N7 C56 O37 -180(4) . . . .
O45 O46 O48 O41 19(11) . . . .
O45 O46 O48 O47 -118(9) . . . .
O45 O46 O48 O53 -116(15) . . . 2_666
O46 O53 O54 O43 -128(21) 2_666 . . 2_666
O47 O53 O54 O43 142(11) 2_666 . . 2_666
O48 O46 O49 O45 141(32) . . . .
O48 O53 O54 O43 -178(14) 2_666 . . 2_666
O49 O45 O46 O48 -168(10) . . . .
O49 O45 O46 O53 80(13) . . . 2_666
O49 O46 O48 O41 -115(30) . . . .
O49 O46 O48 O47 108(31) . . . .
O49 O46 O48 O53 109(35) . . . 2_666
O53 O46 O48 O41 135(12) 2_666 . . .
O53 O46 O48 O47 -1(13) 2_666 . . .
O53 O46 O49 O45 -109(12) 2_666 . . .
O53 O47 O48 O41 -122(10) 2_666 . . .
O53 O47 O48 O46 1(8) 2_666 . . .
C57 N9 C58 O59 -174(3) . . . .
C59 N9 C58 O59 12(7) . . . .
